data_1548725
loop_
_publ_author_name
'Yan, Xinwen'
'Zhang, Shaowen'
'Peng, Deqian'
'Zhang, Pengfei'
'Zhi, Junge'
'Wu, Xiaolu'
'Wang, Lin'
'Dong, Yuping'
'Li, Xiaofang'

_publ_section_title
;
 Cationic half-sandwich rare-earth metal alkyl species catalyzed
 polymerization and copolymerization of aryl isocyanides possessing polar,
 bulky, or chiral substituents
;
_journal_issue 8
_journal_name_full 'Polymer Chemistry'
_journal_page_first 984
_journal_paper_doi 10.1039/C8PY00007G
_journal_volume 9
_journal_year 2018
_chemical_formula_moiety 'C28 H53 Lu O3 Si2'
_chemical_formula_sum 'C28 H53 Lu O3 Si2'
_chemical_formula_weight 668.85
_chemical_name_systematic 6
_chemical_properties_physical Air-sensitive,Moisture-sensitive
_space_group_crystal_system monoclinic
_space_group_IT_number 14
_space_group_name_Hall '-P 2yn'
_space_group_name_H-M_alt 'P 1 21/n 1'
_symmetry_space_group_name_Hall '-P 2yn'
_symmetry_space_group_name_H-M 'P 1 21/n 1'
_atom_sites_solution_hydrogens mixed
_atom_sites_solution_primary direct
_audit_creation_date 2017-12-05
_audit_creation_method
;
Olex2 1.2
(compiled 2017.08.10 svn.r3458 for OlexSys, GUI svn.r5381)
;
_audit_update_record
;
2017-12-05 deposited with the CCDC.
2018-01-18 downloaded from the CCDC.
;
_cell_angle_alpha 90
_cell_angle_beta 104.6700(10)
_cell_angle_gamma 90
_cell_formula_units_Z 4
_cell_length_a 13.3321(6)
_cell_length_b 15.5971(7)
_cell_length_c 16.0371(7)
_cell_measurement_reflns_used 9900
_cell_measurement_temperature 173(2)
_cell_measurement_theta_max 27.50
_cell_measurement_theta_min 2.64
_cell_volume 3226.1(2)
_computing_cell_refinement 'SAINT V8.35A (?, 2016)'
_computing_data_reduction 'SAINT V8.35A (?, 2016)'
_computing_molecular_graphics 'Olex2 (Dolomanov et al., 2009)'
_computing_publication_material 'Olex2 (Dolomanov et al., 2009)'
_computing_structure_refinement 'XL (Sheldrick, 2008)'
_computing_structure_solution 'ShelXS (Sheldrick, 2008)'
_diffrn_ambient_temperature 173.15
_diffrn_measured_fraction_theta_full 0.998
_diffrn_measured_fraction_theta_max 0.996
_diffrn_measurement_device_type 'CCD area detector'
_diffrn_measurement_method 'phi and omega scans'
_diffrn_radiation_monochromator graphite
_diffrn_radiation_type MoK\a
_diffrn_radiation_wavelength 0.71073
_diffrn_reflns_av_R_equivalents 0.0404
_diffrn_reflns_av_unetI/netI 0.0211
_diffrn_reflns_Laue_measured_fraction_full 0.998
_diffrn_reflns_Laue_measured_fraction_max 0.996
_diffrn_reflns_limit_h_max 17
_diffrn_reflns_limit_h_min -17
_diffrn_reflns_limit_k_max 20
_diffrn_reflns_limit_k_min -19
_diffrn_reflns_limit_l_max 20
_diffrn_reflns_limit_l_min -20
_diffrn_reflns_number 70881
_diffrn_reflns_point_group_measured_fraction_full 0.998
_diffrn_reflns_point_group_measured_fraction_max 0.996
_diffrn_reflns_theta_full 25.242
_diffrn_reflns_theta_max 27.556
_diffrn_reflns_theta_min 2.612
_exptl_absorpt_coefficient_mu 3.158
_exptl_absorpt_correction_T_max 0.7456
_exptl_absorpt_correction_T_min 0.5681
_exptl_absorpt_correction_type multi-scan
_exptl_absorpt_process_details
;
SADABS-2014/5 (Bruker,2014/5) was used for absorption correction.
wR2(int) was 0.1162 before and 0.0561 after correction.
The Ratio of minimum to maximum transmission is 0.7619.
The \l/2 correction factor is Not present.
;
_exptl_crystal_density_diffrn 1.377
_exptl_crystal_density_method 'not measured'
_exptl_crystal_description block
_exptl_crystal_F_000 1376
_exptl_crystal_size_max 0.45
_exptl_crystal_size_mid 0.43
_exptl_crystal_size_min 0.42
_exptl_transmission_factor_max 0.746
_exptl_transmission_factor_min 0.568
_refine_diff_density_max 0.426
_refine_diff_density_min -0.891
_refine_diff_density_rms 0.084
_refine_ls_extinction_method none
_refine_ls_goodness_of_fit_ref 1.130
_refine_ls_hydrogen_treatment constr
_refine_ls_matrix_type full
_refine_ls_number_parameters 417
_refine_ls_number_reflns 7422
_refine_ls_number_restraints 262
_refine_ls_restrained_S_all 1.120
_refine_ls_R_factor_all 0.0282
_refine_ls_R_factor_gt 0.0233
_refine_ls_shift/su_max 0.002
_refine_ls_shift/su_mean 0.000
_refine_ls_structure_factor_coef Fsqd
_refine_ls_weighting_details 'w=1/[\s^2^(Fo^2^)+(0.0195P)^2^+8.3770P] where P=(Fo^2^+2Fc^2^)/3'
_refine_ls_weighting_scheme calc
_refine_ls_wR_factor_gt 0.0606
_refine_ls_wR_factor_ref 0.0623
_reflns_Friedel_coverage 0.000
_reflns_number_gt 6722
_reflns_number_total 7422
_reflns_threshold_expression 'I > 2\s(I)'
_cod_data_source_file c8py00007g2.cif
_cod_data_source_block a
_cod_depositor_comments 'Adding full bibliography for 1548723--1548725.cif.'
_cod_database_code 1548725
_shelx_shelxl_version_number 2014/7
_shelx_space_group_comment
;
The symmetry employed for this shelxl refinement is uniquely defined
by the following loop, which should always be used as a source of
symmetry information in preference to the above space-group names.
They are only intended as comments.
;
_shelx_estimated_absorpt_t_max 0.351
_shelx_estimated_absorpt_t_min 0.331
_olex2_refinement_description
;
1. Fixed Uiso
 At 1.2 times of:
  All C(H) groups, All C(H,H) groups
 At 1.5 times of:
  All C(H,H,H) groups
2. Restrained distances
 C19A-C17 = C19-C17 = C21-C14 = C21A-C14 = C23-C22 = C23A-C22
 1.52 with sigma of 0.02
 C28-C27 = C27-C26 = C28-C27A = C27A-C26
 1.52 with sigma of 0.02
3. Uiso/Uaniso restraints and constraints
C16 \\sim C16A \\sim O2A \\sim O2 \\sim C15 \\sim C15A \\sim O1 \\sim O1A:
within 1.7A with sigma of 0.01 and sigma for terminal atoms of 0.01
C27 \\sim C27A \\sim C19A \\sim C19 \\sim C23A \\sim C23 \\sim C21A \\sim C21:
within 1.7A with sigma of 0.01 and sigma for terminal atoms of 0.01
C28 \\sim C28A \\sim C26 \\sim C26A: within 1.7A with sigma of 0.01 and sigma
for terminal atoms of 0.01
Uanis(C23A) \\sim Ueq, Uanis(C23) \\sim Ueq, Uanis(O1A) \\sim Ueq, Uanis(O1)
\\sim Ueq, Uanis(O2A) \\sim Ueq, Uanis(O2) \\sim Ueq, Uanis(C16) \\sim Ueq,
Uanis(C15A) \\sim Ueq, Uanis(C15) \\sim Ueq, Uanis(C16A) \\sim Ueq, Uanis(C19)
\\sim Ueq, Uanis(C19A) \\sim Ueq, Uanis(C27) \\sim Ueq, Uanis(C27A) \\sim Ueq,
Uanis(C21) \\sim Ueq, Uanis(C21A) \\sim Ueq: with sigma of 0.01 and sigma for
terminal atoms of 0.01
Uanis(C26A) \\sim Ueq, Uanis(C26) \\sim Ueq, Uanis(C28) \\sim Ueq, Uanis(C28A)
\\sim Ueq: with sigma of 0.01 and sigma for terminal atoms of 0.01
4. Others
 Sof(C15A)=Sof(H15A)=Sof(C16A)=Sof(H16A)=Sof(O2A)=Sof(O1A)=1-FVAR(1)
 Sof(C15)=Sof(H15)=Sof(C16)=Sof(H16)=Sof(O1)=Sof(O2)=FVAR(1)
 Sof(C27A)=Sof(H27C)=Sof(H27D)=Sof(C26A)=Sof(H26C)=Sof(H26D)=Sof(C28A)=
 Sof(H28C)=Sof(H28D)=1-FVAR(2)
 Sof(C26)=Sof(H26A)=Sof(H26B)=Sof(C27)=Sof(H27A)=Sof(H27B)=Sof(C28)=Sof(H28A)=
 Sof(H28B)=FVAR(2)
 Sof(C19A)=Sof(H19D)=Sof(H19E)=Sof(H19F)=1-FVAR(3)
 Sof(C19)=Sof(H19A)=Sof(H19B)=Sof(H19C)=FVAR(3)
 Sof(C23A)=Sof(H23D)=Sof(H23E)=Sof(H23F)=1-FVAR(4)
 Sof(C23)=Sof(H23A)=Sof(H23B)=Sof(H23C)=FVAR(4)
 Sof(C21A)=Sof(H21D)=Sof(H21E)=Sof(H21F)=1-FVAR(5)
 Sof(C21)=Sof(H21A)=Sof(H21B)=Sof(H21C)=FVAR(5)
5.a Riding coordinates:
 C25(H25A,H25B)
5.b Ternary CH refined with riding coordinates:
 C15(H15), C16(H16), C15A(H15A), C16A(H16A)
5.c Secondary CH2 refined with riding coordinates:
 C1(H1A,H1B), C5(H5A,H5B), C26(H26A,H26B), C27(H27A,H27B), C28(H28A,H28B),
 C27A(H27C,H27D), C26A(H26C,H26D), C28A(H28C,H28D)
5.d Aromatic/amide H refined with riding coordinates:
 C9(H9), C10(H10), C11(H11)
5.e Idealised Me refined as rotating group:
 C2(H2A,H2B,H2C), C3(H3A,H3B,H3C), C4(H4A,H4B,H4C), C6(H6A,H6B,H6C), C7(H7A,
 H7B,H7C), C8(H8A,H8B,H8C), C18(H18A,H18B,H18C), C19(H19A,H19B,H19C), C20(H20A,
 H20B,H20C), C21(H21A,H21B,H21C), C23(H23A,H23B,H23C), C24(H24A,H24B,H24C),
 C19A(H19D,H19E,H19F), C23A(H23D,H23E,H23F), C21A(H21D,H21E,H21F)
;
_olex2_submission_special_instructions 'No special instructions were received'

loop_
_space_group_symop_operation_xyz
'x, y, z'
'-x+1/2, y+1/2, -z+1/2'
'-x, -y, -z'
'x-1/2, -y-1/2, z-1/2'

loop_
_atom_site_label
_atom_site_type_symbol
_atom_site_fract_x
_atom_site_fract_y
_atom_site_fract_z
_atom_site_U_iso_or_equiv
_atom_site_adp_type
_atom_site_occupancy
_atom_site_site_symmetry_order
_atom_site_calc_flag
_atom_site_refinement_flags_posn
_atom_site_refinement_flags_adp
_atom_site_refinement_flags_occupancy
_atom_site_disorder_assembly
_atom_site_disorder_group
C1 C 1.0362(2) 0.1232(2) 0.2299(2) 0.0228(6) Uani 1 1 d . . . . .
H1A H 1.0546 0.1404 0.2913 0.027 Uiso 1 1 calc R . . . .
H1B H 1.0706 0.0674 0.2274 0.027 Uiso 1 1 calc R . . . .
C2 C 1.2465(3) 0.2052(3) 0.2241(3) 0.0381(9) Uani 1 1 d . . . . .
H2A H 1.2598 0.2263 0.2835 0.057 Uiso 1 1 calc GR . . . .
H2B H 1.2781 0.2441 0.1901 0.057 Uiso 1 1 calc GR . . . .
H2C H 1.2764 0.1478 0.2242 0.057 Uiso 1 1 calc GR . . . .
C3 C 1.0865(3) 0.1714(3) 0.0592(2) 0.0417(10) Uani 1 1 d . . . . .
H3A H 1.1093 0.1121 0.0550 0.063 Uiso 1 1 calc GR . . . .
H3B H 1.1284 0.2101 0.0337 0.063 Uiso 1 1 calc GR . . . .
H3C H 1.0134 0.1769 0.0281 0.063 Uiso 1 1 calc GR . . . .
C4 C 1.0490(3) 0.3104(3) 0.1802(3) 0.0432(10) Uani 1 1 d . . . . .
H4A H 0.9756 0.3113 0.1488 0.065 Uiso 1 1 calc GR . . . .
H4B H 1.0875 0.3513 0.1537 0.065 Uiso 1 1 calc GR . . . .
H4C H 1.0557 0.3264 0.2404 0.065 Uiso 1 1 calc GR . . . .
C5 C 0.8206(2) 0.0882(2) 0.04651(19) 0.0208(6) Uani 1 1 d . . . . .
H5A H 0.8400 0.1461 0.0307 0.025 Uiso 1 1 calc R . . . .
H5B H 0.8748 0.0496 0.0356 0.025 Uiso 1 1 calc R . . . .
C6 C 0.7404(3) 0.0540(3) -0.1492(2) 0.0326(8) Uani 1 1 d . . . . .
H6A H 0.7706 0.1084 -0.1616 0.049 Uiso 1 1 calc GR . . . .
H6B H 0.6775 0.0420 -0.1947 0.049 Uiso 1 1 calc GR . . . .
H6C H 0.7907 0.0077 -0.1470 0.049 Uiso 1 1 calc GR . . . .
C7 C 0.6036(3) 0.1464(3) -0.0538(2) 0.0339(8) Uani 1 1 d . . . . .
H7A H 0.5825 0.1511 0.0003 0.051 Uiso 1 1 calc GR . . . .
H7B H 0.5435 0.1306 -0.1005 0.051 Uiso 1 1 calc GR . . . .
H7C H 0.6311 0.2016 -0.0670 0.051 Uiso 1 1 calc GR . . . .
C8 C 0.6473(3) -0.0441(2) -0.0258(2) 0.0312(8) Uani 1 1 d . . . . .
H8A H 0.6975 -0.0901 -0.0254 0.047 Uiso 1 1 calc GR . . . .
H8B H 0.5852 -0.0540 -0.0728 0.047 Uiso 1 1 calc GR . . . .
H8C H 0.6283 -0.0435 0.0293 0.047 Uiso 1 1 calc GR . . . .
C9 C 0.6868(2) 0.1728(2) 0.1935(2) 0.0233(7) Uani 1 1 d . . . . .
H9 H 0.6312 0.1632 0.1441 0.028 Uiso 1 1 calc R . . . .
C10 C 0.7632(3) 0.2366(2) 0.2011(2) 0.0238(7) Uani 1 1 d . . . . .
H10 H 0.7682 0.2772 0.1581 0.029 Uiso 1 1 calc R . . . .
C11 C 0.8314(2) 0.2291(2) 0.2843(2) 0.0206(6) Uani 1 1 d . . . . .
H11 H 0.8908 0.2636 0.3068 0.025 Uiso 1 1 calc R . . . .
C12 C 0.7957(2) 0.16114(19) 0.32826(18) 0.0175(6) Uani 1 1 d . . . . .
C13 C 0.7057(2) 0.1256(2) 0.27093(19) 0.0179(6) Uani 1 1 d . . . . .
C14 C 0.6390(2) 0.0539(2) 0.2936(2) 0.0222(6) Uani 1 1 d D . . . .
C15 C 0.6798(5) 0.0499(5) 0.3976(4) 0.0201(13) Uani 0.505(8) 1 d . U P A 1
H15 H 0.6516 0.1002 0.4230 0.024 Uiso 0.505(8) 1 calc R . P A 1
C16 C 0.7962(5) 0.0494(4) 0.4296(4) 0.0177(13) Uani 0.505(8) 1 d . U P A 1
H16 H 0.8264 0.0083 0.3947 0.021 Uiso 0.505(8) 1 calc R . P A 1
C17 C 0.8376(2) 0.1365(2) 0.42294(19) 0.0204(6) Uani 1 1 d D . . . .
C18 C 0.8294(4) 0.2110(3) 0.4808(2) 0.0437(11) Uani 1 1 d . . . . .
H18A H 0.8802 0.2550 0.4761 0.065 Uiso 1 1 calc GR . . . .
H18B H 0.8434 0.1912 0.5406 0.065 Uiso 1 1 calc GR . . . .
H18C H 0.7594 0.2353 0.4633 0.065 Uiso 1 1 calc GR . . . .
C19 C 0.9335(6) 0.0876(7) 0.4439(4) 0.017(2) Uani 0.456(17) 1 d D U P A 2
H19A H 0.9229 0.0330 0.4128 0.026 Uiso 0.456(17) 1 calc GR . P A 2
H19B H 0.9543 0.0766 0.5061 0.026 Uiso 0.456(17) 1 calc GR . P A 2
H19C H 0.9880 0.1203 0.4271 0.026 Uiso 0.456(17) 1 calc GR . P A 2
C20 C 0.5286(3) 0.0842(3) 0.2858(3) 0.0378(9) Uani 1 1 d . . . . .
H20A H 0.5294 0.1322 0.3253 0.057 Uiso 1 1 calc GR . . . .
H20B H 0.4877 0.0370 0.3005 0.057 Uiso 1 1 calc GR . . . .
H20C H 0.4977 0.1028 0.2265 0.057 Uiso 1 1 calc GR . . . .
C21 C 0.6183(8) -0.0167(5) 0.2192(6) 0.0263(19) Uani 0.530(19) 1 d D U P A 2
H21A H 0.5802 0.0093 0.1647 0.039 Uiso 0.530(19) 1 calc GR . P A 2
H21B H 0.5774 -0.0637 0.2342 0.039 Uiso 0.530(19) 1 calc GR . P A 2
H21C H 0.6847 -0.0390 0.2129 0.039 Uiso 0.530(19) 1 calc GR . P A 2
C22 C 0.7120(3) -0.0397(2) 0.5098(2) 0.0345(8) Uani 1 1 d D . . . .
C23 C 0.6194(7) -0.0248(6) 0.5548(6) 0.040(2) Uani 0.506(13) 1 d D U P A 1
H23A H 0.5665 -0.0692 0.5356 0.060 Uiso 0.506(13) 1 calc GR . P A 1
H23B H 0.5886 0.0318 0.5388 0.060 Uiso 0.506(13) 1 calc GR . P A 1
H23C H 0.6462 -0.0280 0.6175 0.060 Uiso 0.506(13) 1 calc GR . P A 1
C24 C 0.7604(3) -0.1273(3) 0.5253(3) 0.0388(9) Uani 1 1 d . . . . .
H24A H 0.8005 -0.1319 0.5854 0.058 Uiso 1 1 calc GR . . . .
H24B H 0.8065 -0.1360 0.4871 0.058 Uiso 1 1 calc GR . . . .
H24C H 0.7059 -0.1710 0.5134 0.058 Uiso 1 1 calc GR . . . .
C25 C 0.9626(3) -0.0849(2) 0.2993(2) 0.0281(7) Uani 1 1 d . . . . .
H25A H 1.0076 -0.0372 0.3274 0.034 Uiso 1 1 d R . . B .
H25B H 0.9271 -0.1063 0.3425 0.034 Uiso 1 1 d R . . . .
C26 C 1.0061(15) -0.1600(16) 0.2659(9) 0.034(4) Uani 0.415(14) 1 d D U P B 1
H26A H 1.0147 -0.2080 0.3075 0.041 Uiso 0.415(14) 1 calc R . P B 1
H26B H 1.0747 -0.1459 0.2563 0.041 Uiso 0.415(14) 1 calc R . P B 1
C27 C 0.9301(8) -0.1849(6) 0.1806(6) 0.027(2) Uani 0.415(14) 1 d D U P B 1
H27A H 0.9676 -0.2064 0.1389 0.033 Uiso 0.415(14) 1 calc R . P B 1
H27B H 0.8816 -0.2299 0.1899 0.033 Uiso 0.415(14) 1 calc R . P B 1
C28 C 0.8733(15) -0.1040(12) 0.1491(15) 0.041(4) Uani 0.415(14) 1 d D U P B 1
H28A H 0.9020 -0.0768 0.1043 0.049 Uiso 0.415(14) 1 calc R . P B 1
H28B H 0.7987 -0.1156 0.1243 0.049 Uiso 0.415(14) 1 calc R . P B 1
Lu1 Lu 0.85962(2) 0.09413(2) 0.19546(2) 0.01517(4) Uani 1 1 d . . . . .
O1 O 0.6519(10) -0.0259(6) 0.4332(6) 0.0222(17) Uani 0.505(8) 1 d . U P A 1
O2 O 0.8117(5) 0.0179(5) 0.5155(5) 0.0216(13) Uani 0.505(8) 1 d . U P A 1
O3 O 0.88839(17) -0.04755(14) 0.22584(14) 0.0223(5) Uani 1 1 d . . . . .
Si1 Si 1.10258(7) 0.19998(6) 0.17543(6) 0.02164(18) Uani 1 1 d . . . . .
Si2 Si 0.70674(7) 0.06182(6) -0.04240(5) 0.01972(17) Uani 1 1 d . . . . .
C15A C 0.7035(5) 0.0146(5) 0.3723(4) 0.0190(13) Uani 0.495(8) 1 d . U P A 2
H15A H 0.7636 -0.0154 0.3584 0.023 Uiso 0.495(8) 1 calc R . P A 2
C16A C 0.7430(5) 0.0810(4) 0.4408(4) 0.0184(13) Uani 0.495(8) 1 d . U P A 2
H16A H 0.6851 0.1202 0.4448 0.022 Uiso 0.495(8) 1 calc R . P A 2
O2A O 0.7724(6) 0.0295(5) 0.5172(5) 0.0234(14) Uani 0.495(8) 1 d . U P A 2
O1A O 0.6486(10) -0.0448(6) 0.4144(6) 0.0214(17) Uani 0.495(8) 1 d . U P A 2
C27A C 0.9744(7) -0.1521(6) 0.1689(4) 0.035(2) Uani 0.585(14) 1 d D U P B 2
H27C H 0.9716 -0.2119 0.1477 0.042 Uiso 0.585(14) 1 calc R . P B 2
H27D H 1.0101 -0.1162 0.1343 0.042 Uiso 0.585(14) 1 calc R . P B 2
C19A C 0.9623(6) 0.1278(7) 0.4461(4) 0.0222(18) Uani 0.544(17) 1 d D U P A 1
H19D H 0.9816 0.0819 0.4114 0.033 Uiso 0.544(17) 1 calc GR . P A 1
H19E H 0.9885 0.1141 0.5074 0.033 Uiso 0.544(17) 1 calc GR . P A 1
H19F H 0.9926 0.1821 0.4336 0.033 Uiso 0.544(17) 1 calc GR . P A 1
C23A C 0.6807(8) -0.0131(6) 0.5893(5) 0.039(2) Uani 0.494(13) 1 d D U P A 2
H23D H 0.6623 0.0479 0.5853 0.058 Uiso 0.494(13) 1 calc GR . P A 2
H23E H 0.7385 -0.0227 0.6400 0.058 Uiso 0.494(13) 1 calc GR . P A 2
H23F H 0.6207 -0.0470 0.5945 0.058 Uiso 0.494(13) 1 calc GR . P A 2
C21A C 0.6525(8) -0.0311(6) 0.2568(8) 0.026(2) Uani 0.470(19) 1 d D U P A 1
H21D H 0.6284 -0.0286 0.1938 0.040 Uiso 0.470(19) 1 calc GR . P A 1
H21E H 0.6119 -0.0740 0.2789 0.040 Uiso 0.470(19) 1 calc GR . P A 1
H21F H 0.7259 -0.0471 0.2734 0.040 Uiso 0.470(19) 1 calc GR . P A 1
C26A C 1.0284(10) -0.1476(11) 0.2616(7) 0.027(2) Uani 0.585(14) 1 d . U P B 2
H26C H 1.1000 -0.1259 0.2698 0.033 Uiso 0.585(14) 1 calc R . P B 2
H26D H 1.0310 -0.2047 0.2890 0.033 Uiso 0.585(14) 1 calc R . P B 2
C28A C 0.8641(9) -0.1176(8) 0.1635(9) 0.028(2) Uani 0.585(14) 1 d . U P B 2
H28C H 0.8301 -0.0965 0.1049 0.033 Uiso 0.585(14) 1 calc R . P B 2
H28D H 0.8198 -0.1615 0.1808 0.033 Uiso 0.585(14) 1 calc R . P B 2

loop_
_atom_site_aniso_label
_atom_site_aniso_U_11
_atom_site_aniso_U_22
_atom_site_aniso_U_33
_atom_site_aniso_U_23
_atom_site_aniso_U_13
_atom_site_aniso_U_12
C1 0.0164(15) 0.0276(16) 0.0241(15) 0.0016(13) 0.0049(12) -0.0016(12)
C2 0.0195(17) 0.047(2) 0.046(2) 0.0035(19) 0.0050(15) -0.0086(16)
C3 0.033(2) 0.068(3) 0.0290(19) 0.0007(19) 0.0168(16) -0.012(2)
C4 0.041(2) 0.030(2) 0.057(3) 0.0054(19) 0.0097(19) 0.0021(17)
C5 0.0163(14) 0.0251(16) 0.0202(14) -0.0004(12) 0.0035(11) -0.0017(12)
C6 0.042(2) 0.036(2) 0.0186(16) -0.0007(14) 0.0064(14) 0.0031(17)
C7 0.0296(19) 0.038(2) 0.0275(18) -0.0050(15) -0.0044(14) 0.0081(16)
C8 0.0285(18) 0.034(2) 0.0257(17) 0.0046(15) -0.0031(14) -0.0093(15)
C9 0.0160(15) 0.0342(18) 0.0199(15) 0.0059(13) 0.0050(12) 0.0087(13)
C10 0.0272(17) 0.0224(16) 0.0252(16) 0.0099(13) 0.0130(13) 0.0106(13)
C11 0.0222(15) 0.0177(15) 0.0243(15) 0.0007(12) 0.0101(12) 0.0018(12)
C12 0.0199(15) 0.0193(14) 0.0150(13) 0.0012(11) 0.0071(11) 0.0037(12)
C13 0.0136(14) 0.0244(15) 0.0174(14) 0.0010(12) 0.0069(11) 0.0024(12)
C14 0.0135(14) 0.0319(18) 0.0211(15) 0.0032(13) 0.0043(12) -0.0029(13)
C15 0.018(3) 0.026(3) 0.017(3) 0.001(2) 0.006(2) -0.004(2)
C16 0.018(3) 0.024(3) 0.013(2) 0.001(2) 0.006(2) -0.001(2)
C17 0.0278(17) 0.0186(15) 0.0146(14) -0.0014(11) 0.0048(12) -0.0006(12)
C18 0.063(3) 0.042(2) 0.0211(17) -0.0104(16) 0.0002(17) 0.021(2)
C19 0.014(3) 0.022(4) 0.016(3) -0.001(3) 0.003(2) -0.006(3)
C20 0.0168(17) 0.047(2) 0.051(2) 0.0011(19) 0.0118(16) -0.0018(16)
C21 0.025(4) 0.038(4) 0.017(4) -0.002(3) 0.008(3) -0.007(3)
C22 0.054(2) 0.0305(19) 0.0249(18) 0.0054(15) 0.0201(17) -0.0022(17)
C23 0.035(4) 0.059(5) 0.031(4) -0.003(3) 0.018(3) -0.007(4)
C24 0.031(2) 0.039(2) 0.037(2) 0.0113(17) -0.0066(16) -0.0083(17)
C25 0.0344(19) 0.0272(18) 0.0213(16) 0.0038(13) 0.0045(14) 0.0100(15)
C26 0.023(7) 0.035(6) 0.041(5) -0.001(4) 0.005(5) 0.004(5)
C27 0.033(5) 0.020(4) 0.028(4) -0.001(3) 0.008(3) 0.003(3)
C28 0.058(6) 0.025(6) 0.034(7) -0.004(5) -0.002(5) 0.001(5)
Lu1 0.01189(6) 0.01787(7) 0.01592(6) 0.00122(5) 0.00381(4) 0.00065(5)
O1 0.021(3) 0.025(4) 0.021(4) -0.002(3) 0.007(3) -0.009(3)
O2 0.023(3) 0.029(3) 0.014(2) 0.0043(19) 0.007(2) -0.004(3)
O3 0.0226(11) 0.0199(11) 0.0228(11) 0.0009(9) 0.0028(9) 0.0039(9)
Si1 0.0168(4) 0.0263(5) 0.0225(4) -0.0005(3) 0.0062(3) -0.0042(3)
Si2 0.0204(4) 0.0212(4) 0.0154(4) -0.0001(3) 0.0005(3) -0.0006(3)
C15A 0.017(3) 0.024(3) 0.016(3) -0.002(2) 0.005(2) -0.008(2)
C16A 0.018(3) 0.027(3) 0.011(2) 0.001(2) 0.006(2) -0.003(2)
O2A 0.028(3) 0.030(3) 0.013(2) 0.003(2) 0.005(3) -0.008(3)
O1A 0.024(3) 0.022(4) 0.016(4) 0.001(3) 0.003(3) -0.011(3)
C27A 0.045(4) 0.032(4) 0.026(3) -0.005(3) 0.007(3) 0.010(3)
C19A 0.021(3) 0.026(4) 0.017(3) 0.001(3) 0.001(2) 0.000(3)
C23A 0.034(4) 0.062(5) 0.024(4) -0.001(3) 0.014(3) -0.008(4)
C21A 0.024(4) 0.032(4) 0.023(5) -0.005(3) 0.007(3) -0.005(3)
C26A 0.021(5) 0.031(5) 0.033(3) -0.001(3) 0.015(3) 0.007(4)
C28A 0.040(4) 0.019(4) 0.023(4) 0.006(3) 0.004(3) -0.005(3)

loop_
_atom_type_symbol
_atom_type_description
_atom_type_scat_dispersion_real
_atom_type_scat_dispersion_imag
_atom_type_scat_source
C C 0.0033 0.0016 'International Tables Vol C Tables 4.2.6.8 and 6.1.1.4'
H H 0.0000 0.0000 'International Tables Vol C Tables 4.2.6.8 and 6.1.1.4'
Lu Lu -0.4720 5.8584 'International Tables Vol C Tables 4.2.6.8 and 6.1.1.4'
O O 0.0106 0.0060 'International Tables Vol C Tables 4.2.6.8 and 6.1.1.4'
Si Si 0.0817 0.0704 'International Tables Vol C Tables 4.2.6.8 and 6.1.1.4'

loop_
_geom_angle_atom_site_label_1
_geom_angle_atom_site_label_2
_geom_angle_atom_site_label_3
_geom_angle
H1A C1 H1B 106.1
Lu1 C1 H1A 105.7
Lu1 C1 H1B 105.7
Si1 C1 H1A 105.7
Si1 C1 H1B 105.7
Si1 C1 Lu1 126.58(16)
H2A C2 H2B 109.5
H2A C2 H2C 109.5
H2B C2 H2C 109.5
Si1 C2 H2A 109.5
Si1 C2 H2B 109.5
Si1 C2 H2C 109.5
H3A C3 H3B 109.5
H3A C3 H3C 109.5
H3B C3 H3C 109.5
Si1 C3 H3A 109.5
Si1 C3 H3B 109.5
Si1 C3 H3C 109.5
H4A C4 H4B 109.5
H4A C4 H4C 109.5
H4B C4 H4C 109.5
Si1 C4 H4A 109.5
Si1 C4 H4B 109.5
Si1 C4 H4C 109.5
H5A C5 H5B 105.0
Lu1 C5 H5A 102.9
Lu1 C5 H5B 102.9
Si2 C5 H5A 102.9
Si2 C5 H5B 102.9
Si2 C5 Lu1 137.05(16)
H6A C6 H6B 109.5
H6A C6 H6C 109.5
H6B C6 H6C 109.5
Si2 C6 H6A 109.5
Si2 C6 H6B 109.5
Si2 C6 H6C 109.5
H7A C7 H7B 109.5
H7A C7 H7C 109.5
H7B C7 H7C 109.5
Si2 C7 H7A 109.5
Si2 C7 H7B 109.5
Si2 C7 H7C 109.5
H8A C8 H8B 109.5
H8A C8 H8C 109.5
H8B C8 H8C 109.5
Si2 C8 H8A 109.5
Si2 C8 H8B 109.5
Si2 C8 H8C 109.5
C10 C9 H9 125.4
C10 C9 C13 109.2(3)
C10 C9 Lu1 73.27(18)
C13 C9 H9 125.4
C13 C9 Lu1 77.44(17)
Lu1 C9 H9 115.9
C9 C10 H10 126.3
C9 C10 C11 107.5(3)
C9 C10 Lu1 75.24(18)
C11 C10 H10 126.3
C11 C10 Lu1 75.83(18)
Lu1 C10 H10 115.0
C10 C11 H11 125.9
C10 C11 C12 108.3(3)
C10 C11 Lu1 72.56(18)
C12 C11 H11 125.9
C12 C11 Lu1 77.47(17)
Lu1 C11 H11 116.2
C11 C12 C13 107.6(3)
C11 C12 C17 126.7(3)
C11 C12 Lu1 71.60(17)
C13 C12 C17 125.4(3)
C13 C12 Lu1 73.91(16)
C17 C12 Lu1 125.34(19)
C9 C13 C12 107.4(3)
C9 C13 C14 127.3(3)
C9 C13 Lu1 71.64(17)
C12 C13 C14 125.2(3)
C12 C13 Lu1 75.33(16)
C14 C13 Lu1 122.1(2)
C13 C14 C15 102.0(3)
C13 C14 C21 109.1(3)
C20 C14 C13 111.2(3)
C20 C14 C15 99.4(4)
C20 C14 C21 100.0(4)
C15A C14 C13 105.0(3)
C15A C14 C20 123.0(4)
C15A C14 C21 107.9(6)
C21A C14 C13 115.1(4)
C21A C14 C15 109.5(6)
C21A C14 C20 117.3(5)
C14 C15 H15 109.1
C16 C15 C14 113.6(5)
C16 C15 H15 109.1
O1 C15 C14 113.3(6)
O1 C15 H15 109.1
O1 C15 C16 102.3(7)
C15 C16 H16 109.8
C17 C16 C15 109.9(5)
C17 C16 H16 109.8
O2 C16 C15 102.5(5)
O2 C16 H16 109.8
O2 C16 C17 114.9(5)
C12 C17 C16A 101.9(3)
C12 C17 C19A 110.2(3)
C16 C17 C12 104.7(3)
C16 C17 C18 125.2(4)
C16 C17 C19A 106.6(5)
C18 C17 C12 110.6(3)
C18 C17 C16A 97.1(4)
C18 C17 C19A 98.8(4)
C19 C17 C12 116.1(4)
C19 C17 C18 117.3(4)
C19 C17 C16A 111.0(5)
C17 C18 H18A 109.5
C17 C18 H18B 109.5
C17 C18 H18C 109.5
H18A C18 H18B 109.5
H18A C18 H18C 109.5
H18B C18 H18C 109.5
C17 C19 H19A 109.5
C17 C19 H19B 109.5
C17 C19 H19C 109.5
H19A C19 H19B 109.5
H19A C19 H19C 109.5
H19B C19 H19C 109.5
C14 C20 H20A 109.5
C14 C20 H20B 109.5
C14 C20 H20C 109.5
H20A C20 H20B 109.5
H20A C20 H20C 109.5
H20B C20 H20C 109.5
C14 C21 H21A 109.5
C14 C21 H21B 109.5
C14 C21 H21C 109.5
H21A C21 H21B 109.5
H21A C21 H21C 109.5
H21B C21 H21C 109.5
C24 C22 C23 114.0(4)
C24 C22 O2 100.7(4)
C24 C22 O1A 102.7(5)
O1 C22 C23 92.3(7)
O1 C22 C24 116.2(5)
O1 C22 O2 105.4(6)
O2 C22 C23 128.6(5)
O2A C22 C24 119.7(5)
O2A C22 O1A 107.1(6)
O2A C22 C23A 89.6(5)
C23A C22 C24 108.2(5)
C23A C22 O1A 130.9(7)
C22 C23 H23A 109.5
C22 C23 H23B 109.5
C22 C23 H23C 109.5
H23A C23 H23B 109.5
H23A C23 H23C 109.5
H23B C23 H23C 109.5
C22 C24 H24A 109.5
C22 C24 H24B 109.5
C22 C24 H24C 109.5
H24A C24 H24B 109.5
H24A C24 H24C 109.5
H24B C24 H24C 109.5
H25A C25 H25B 106.0
C26 C25 H25A 121.1
C26 C25 H25B 106.9
O3 C25 H25A 106.1
O3 C25 H25B 110.7
O3 C25 C26 105.9(6)
O3 C25 C26A 106.0(5)
C26A C25 H25A 108.5
C26A C25 H25B 118.9
C25 C26 H26A 110.3
C25 C26 H26B 110.3
C25 C26 C27 107.2(14)
H26A C26 H26B 108.5
C27 C26 H26A 110.3
C27 C26 H26B 110.3
C26 C27 H27A 110.8
C26 C27 H27B 110.8
H27A C27 H27B 108.9
C28 C27 C26 104.6(14)
C28 C27 H27A 110.8
C28 C27 H27B 110.8
C27 C28 H28A 110.6
C27 C28 H28B 110.6
H28A C28 H28B 108.7
O3 C28 C27 105.6(13)
O3 C28 H28A 110.6
O3 C28 H28B 110.6
C1 Lu1 C9 138.69(12)
C1 Lu1 C10 107.90(12)
C1 Lu1 C11 89.43(11)
C1 Lu1 C12 103.90(11)
C1 Lu1 C13 134.66(11)
C5 Lu1 C1 101.69(11)
C5 Lu1 C9 92.27(10)
C5 Lu1 C10 94.96(11)
C5 Lu1 C11 124.56(11)
C5 Lu1 C12 142.86(10)
C5 Lu1 C13 118.42(10)
C9 Lu1 C11 51.66(10)
C9 Lu1 C12 51.03(9)
C9 Lu1 C13 30.91(9)
C10 Lu1 C9 31.49(11)
C10 Lu1 C11 31.60(10)
C10 Lu1 C12 51.61(9)
C10 Lu1 C13 51.74(10)
C11 Lu1 C12 30.93(9)
C11 Lu1 C13 51.35(10)
C13 Lu1 C12 30.76(9)
O3 Lu1 C1 91.90(10)
O3 Lu1 C5 99.44(10)
O3 Lu1 C9 124.14(10)
O3 Lu1 C10 152.60(9)
O3 Lu1 C11 134.69(9)
O3 Lu1 C12 106.10(8)
O3 Lu1 C13 100.86(9)
C22 O1 C15 111.1(8)
C16 O2 C22 103.0(5)
C25 O3 C28 110.8(6)
C25 O3 Lu1 127.31(19)
C25 O3 C28A 104.0(5)
C28 O3 Lu1 114.7(6)
C28A O3 Lu1 125.7(5)
C1 Si1 C2 113.22(17)
C1 Si1 C3 111.73(17)
C1 Si1 C4 110.19(18)
C3 Si1 C2 105.72(18)
C4 Si1 C2 107.6(2)
C4 Si1 C3 108.1(2)
C5 Si2 C6 112.23(16)
C5 Si2 C7 110.87(16)
C5 Si2 C8 112.33(15)
C7 Si2 C6 107.10(17)
C8 Si2 C6 106.15(17)
C8 Si2 C7 107.85(18)
C14 C15A H15A 109.4
C14 C15A C16A 111.2(6)
C16A C15A H15A 109.4
O1A C15A C14 114.3(6)
O1A C15A H15A 109.4
O1A C15A C16A 103.0(6)
C17 C16A H16A 109.6
C15A C16A C17 112.6(5)
C15A C16A H16A 109.6
O2A C16A C17 113.3(5)
O2A C16A C15A 102.0(6)
O2A C16A H16A 109.6
C22 O2A C16A 110.5(6)
C15A O1A C22 102.4(7)
H27C C27A H27D 108.9
C26A C27A H27C 110.8
C26A C27A H27D 110.8
C26A C27A C28A 104.7(9)
C28A C27A H27C 110.8
C28A C27A H27D 110.8
C17 C19A H19D 109.5
C17 C19A H19E 109.5
C17 C19A H19F 109.5
H19D C19A H19E 109.5
H19D C19A H19F 109.5
H19E C19A H19F 109.5
C22 C23A H23D 109.5
C22 C23A H23E 109.5
C22 C23A H23F 109.5
H23D C23A H23E 109.5
H23D C23A H23F 109.5
H23E C23A H23F 109.5
C14 C21A H21D 109.5
C14 C21A H21E 109.5
C14 C21A H21F 109.5
H21D C21A H21E 109.5
H21D C21A H21F 109.5
H21E C21A H21F 109.5
C25 C26A H26C 110.9
C25 C26A H26D 110.9
C27A C26A C25 104.2(9)
C27A C26A H26C 110.9
C27A C26A H26D 110.9
H26C C26A H26D 108.9
O3 C28A C27A 100.3(9)
O3 C28A H28C 111.7
O3 C28A H28D 111.7
C27A C28A H28C 111.7
C27A C28A H28D 111.7
H28C C28A H28D 109.5

loop_
_geom_bond_atom_site_label_1
_geom_bond_atom_site_label_2
_geom_bond_distance
C1 H1A 0.9900
C1 H1B 0.9900
C1 Lu1 2.323(3)
C1 Si1 1.836(3)
C2 H2A 0.9800
C2 H2B 0.9800
C2 H2C 0.9800
C2 Si1 1.881(4)
C3 H3A 0.9800
C3 H3B 0.9800
C3 H3C 0.9800
C3 Si1 1.876(4)
C4 H4A 0.9800
C4 H4B 0.9800
C4 H4C 0.9800
C4 Si1 1.874(4)
C5 H5A 0.9900
C5 H5B 0.9900
C5 Lu1 2.314(3)
C5 Si2 1.847(3)
C6 H6A 0.9800
C6 H6B 0.9800
C6 H6C 0.9800
C6 Si2 1.882(4)
C7 H7A 0.9800
C7 H7B 0.9800
C7 H7C 0.9800
C7 Si2 1.881(4)
C8 H8A 0.9800
C8 H8B 0.9800
C8 H8C 0.9800
C8 Si2 1.880(4)
C9 H9 0.9500
C9 C10 1.407(5)
C9 C13 1.410(4)
C9 Lu1 2.604(3)
C10 H10 0.9500
C10 C11 1.417(4)
C10 Lu1 2.579(3)
C11 H11 0.9500
C11 C12 1.420(4)
C11 Lu1 2.621(3)
C12 C13 1.426(4)
C12 C17 1.528(4)
C12 Lu1 2.697(3)
C13 C14 1.530(4)
C13 Lu1 2.678(3)
C14 C15 1.619(7)
C14 C20 1.520(5)
C14 C21 1.595(8)
C14 C15A 1.469(7)
C14 C21A 1.480(8)
C15 H15 1.0000
C15 C16 1.506(9)
C15 O1 1.404(13)
C16 H16 1.0000
C16 C17 1.480(7)
C16 O2 1.428(9)
C17 C18 1.508(5)
C17 C19 1.454(7)
C17 C16A 1.613(7)
C17 C19A 1.615(7)
C18 H18A 0.9800
C18 H18B 0.9800
C18 H18C 0.9800
C19 H19A 0.9800
C19 H19B 0.9800
C19 H19C 0.9800
C20 H20A 0.9800
C20 H20B 0.9800
C20 H20C 0.9800
C21 H21A 0.9800
C21 H21B 0.9800
C21 H21C 0.9800
C22 C23 1.596(8)
C22 C24 1.504(6)
C22 O1 1.304(11)
C22 O2 1.589(8)
C22 O2A 1.335(9)
C22 O1A 1.551(10)
C22 C23A 1.496(8)
C23 H23A 0.9800
C23 H23B 0.9800
C23 H23C 0.9800
C24 H24A 0.9800
C24 H24B 0.9800
C24 H24C 0.9800
C25 H25A 0.9901
C25 H25B 0.9901
C25 C26 1.47(3)
C25 O3 1.455(4)
C25 C26A 1.536(16)
C26 H26A 0.9900
C26 H26B 0.9900
C26 C27 1.532(14)
C27 H27A 0.9900
C27 H27B 0.9900
C27 C28 1.493(15)
C28 H28A 0.9900
C28 H28B 0.9900
C28 O3 1.49(2)
Lu1 O3 2.274(2)
O3 C28A 1.461(16)
C15A H15A 1.0000
C15A C16A 1.504(9)
C15A O1A 1.450(14)
C16A H16A 1.0000
C16A O2A 1.435(9)
C27A H27C 0.9900
C27A H27D 0.9900
C27A C26A 1.480(13)
C27A C28A 1.548(14)
C19A H19D 0.9800
C19A H19E 0.9800
C19A H19F 0.9800
C23A H23D 0.9800
C23A H23E 0.9800
C23A H23F 0.9800
C21A H21D 0.9800
C21A H21E 0.9800
C21A H21F 0.9800
C26A H26C 0.9900
C26A H26D 0.9900
C28A H28C 0.9900
C28A H28D 0.9900

loop_
_geom_torsion_atom_site_label_1
_geom_torsion_atom_site_label_2
_geom_torsion_atom_site_label_3
_geom_torsion_atom_site_label_4
_geom_torsion
C9 C10 C11 C12 -0.7(4)
C9 C10 C11 Lu1 69.2(2)
C9 C13 C14 C15 -161.8(4)
C9 C13 C14 C20 -56.6(4)
C9 C13 C14 C21 52.7(6)
C9 C13 C14 C15A 168.2(4)
C9 C13 C14 C21A 79.9(7)
C10 C9 C13 C12 0.4(4)
C10 C9 C13 C14 176.2(3)
C10 C9 C13 Lu1 -67.0(2)
C10 C11 C12 C13 1.0(3)
C10 C11 C12 C17 -172.5(3)
C10 C11 C12 Lu1 66.6(2)
C11 C12 C13 C9 -0.8(3)
C11 C12 C13 C14 -176.7(3)
C11 C12 C13 Lu1 64.1(2)
C11 C12 C17 C16 -164.3(4)
C11 C12 C17 C18 58.3(4)
C11 C12 C17 C19 -78.6(6)
C11 C12 C17 C16A 160.6(4)
C11 C12 C17 C19A -50.0(5)
C12 C13 C14 C15 13.3(5)
C12 C13 C14 C20 118.4(3)
C12 C13 C14 C21 -132.2(5)
C12 C13 C14 C15A -16.7(5)
C12 C13 C14 C21A -105.1(7)
C12 C17 C16A C15A 48.0(6)
C12 C17 C16A O2A 163.1(5)
C13 C9 C10 C11 0.2(4)
C13 C9 C10 Lu1 69.8(2)
C13 C12 C17 C16 23.3(5)
C13 C12 C17 C18 -114.1(4)
C13 C12 C17 C19 109.0(6)
C13 C12 C17 C16A -11.8(4)
C13 C12 C17 C19A 137.6(5)
C13 C14 C15 C16 -47.2(6)
C13 C14 C15 O1 -163.4(7)
C13 C14 C15A C16A 53.1(6)
C13 C14 C15A O1A 169.1(6)
C14 C15 C16 C17 75.8(7)
C14 C15 C16 O2 -161.6(5)
C14 C15 O1 C22 159.2(7)
C14 C15A C16A C17 -76.5(7)
C14 C15A C16A O2A 161.7(5)
C14 C15A O1A C22 -152.9(6)
C15 C16 C17 C12 -55.7(5)
C15 C16 C17 C18 73.4(6)
C15 C16 C17 C19A -172.5(5)
C15 C16 O2 C22 27.9(6)
C16 C15 O1 C22 36.4(10)
C17 C12 C13 C9 172.8(3)
C17 C12 C13 C14 -3.1(5)
C17 C12 C13 Lu1 -122.2(3)
C17 C16 O2 C22 147.1(5)
C17 C16A O2A C22 -152.3(5)
C18 C17 C16A C15A 160.9(5)
C18 C17 C16A O2A -84.0(6)
C19 C17 C16A C15A -76.2(6)
C19 C17 C16A O2A 38.9(7)
C20 C14 C15 C16 -161.4(5)
C20 C14 C15 O1 82.4(8)
C20 C14 C15A C16A -75.3(6)
C20 C14 C15A O1A 40.7(8)
C21 C14 C15A C16A 169.4(5)
C21 C14 C15A O1A -74.6(7)
C23 C22 O1 C15 112.8(9)
C23 C22 O2 C16 -113.7(7)
C24 C22 O1 C15 -128.9(7)
C24 C22 O2 C16 113.5(5)
C24 C22 O2A C16A 127.0(5)
C24 C22 O1A C15A -112.4(6)
C25 C26 C27 C28 24.9(16)
C25 O3 C28A C27A -45.4(8)
C26 C25 O3 C28 7.8(13)
C26 C25 O3 Lu1 -140.7(8)
C26 C27 C28 O3 -19.5(16)
C27 C28 O3 C25 7.9(16)
C27 C28 O3 Lu1 160.6(10)
Lu1 C1 Si1 C2 179.4(2)
Lu1 C1 Si1 C3 -61.4(3)
Lu1 C1 Si1 C4 58.8(3)
Lu1 C5 Si2 C6 -170.6(2)
Lu1 C5 Si2 C7 69.7(3)
Lu1 C5 Si2 C8 -51.0(3)
Lu1 C9 C10 C11 -69.6(2)
Lu1 C9 C13 C12 67.4(2)
Lu1 C9 C13 C14 -116.8(3)
Lu1 C10 C11 C12 -69.9(2)
Lu1 C11 C12 C13 -65.7(2)
Lu1 C11 C12 C17 120.8(3)
Lu1 C12 C13 C9 -65.0(2)
Lu1 C12 C13 C14 119.2(3)
Lu1 C12 C17 C16 -71.7(4)
Lu1 C12 C17 C18 150.9(3)
Lu1 C12 C17 C19 14.0(6)
Lu1 C12 C17 C16A -106.8(3)
Lu1 C12 C17 C19A 42.6(5)
Lu1 C13 C14 C15 107.7(4)
Lu1 C13 C14 C20 -147.2(2)
Lu1 C13 C14 C21 -37.8(5)
Lu1 C13 C14 C15A 77.7(4)
Lu1 C13 C14 C21A -10.7(7)
Lu1 O3 C28A C27A 116.1(6)
O1 C15 C16 C17 -161.6(6)
O1 C15 C16 O2 -39.1(8)
O1 C22 O2 C16 -7.7(7)
O2 C16 C17 C12 -170.6(5)
O2 C16 C17 C18 -41.5(7)
O2 C16 C17 C19A 72.6(6)
O2 C22 O1 C15 -18.4(10)
O3 C25 C26 C27 -20.1(13)
O3 C25 C26A C27A -9.4(9)
C15A C16A O2A C22 -31.0(7)
C16A C15A O1A C22 -32.2(8)
O2A C22 O1A C15A 14.5(9)
O1A C22 O2A C16A 10.8(8)
O1A C15A C16A C17 160.7(7)
O1A C15A C16A O2A 38.9(8)
C23A C22 O2A C16A -122.2(7)
C23A C22 O1A C15A 119.3(9)
C21A C14 C15 C16 75.2(7)
C21A C14 C15 O1 -41.1(9)
C26A C25 O3 Lu1 -126.0(6)
C26A C25 O3 C28A 35.2(8)
C26A C27A C28A O3 39.4(11)
C28A C27A C26A C25 -18.3(11)
